data_7244994
loop_
_publ_author_name
'Muromachi, Sanehiro'
'Takeya, Satoshi'
'Alavi, Saman'
'Ripmeester, John A.'

_publ_section_title
;
 Structural CO2 capture preference of semiclathrate hydrate formed with
 tetra-n-butylammonium chloride
;
_journal_name_full CrystEngComm
_journal_paper_doi 10.1039/D2CE00598K
_journal_year 2022
_chemical_formula_moiety '(C16 H36 N) 0.61(C O2), 33.04(H2 O)'
_chemical_formula_sum 'C16.61 H102.08 Cl N O33.04'
_chemical_formula_weight 900.03
_space_group_crystal_system tetragonal
_space_group_IT_number 84
_space_group_name_Hall '-P 4c'
_space_group_name_H-M_alt 'P 42/m'
_atom_sites_solution_hydrogens mixed
_audit_creation_date 2022-05-21
_audit_creation_method SHELXL-2016/6
_audit_update_record
;
2022-05-23 deposited with the CCDC.	2022-05-27 downloaded from the CCDC.
;
_cell_angle_alpha 90
_cell_angle_beta 90
_cell_angle_gamma 90
_cell_formula_units_Z 5
_cell_length_a 23.557(3)
_cell_length_b 23.557(3)
_cell_length_c 12.4259(16)
_cell_measurement_reflns_used 8463
_cell_measurement_temperature 123(2)
_cell_measurement_theta_max 27.23
_cell_measurement_theta_min 2.38
_cell_volume 6895.5(15)
_computing_cell_refinement 'Bruker SAINT'
_computing_data_collection 'Bruker APEX2'
_computing_data_reduction 'Bruker SAINT'
_computing_molecular_graphics 'Olex2 (Dolomanov et al., 2009)'
_computing_publication_material 'Olex2 (Dolomanov et al., 2009)'
_computing_structure_refinement 'ShelXL (Sheldrick, 2015)'
_computing_structure_solution 'SHELXS-97 (Sheldrick 2008)'
_diffrn_ambient_temperature 123(2)
_diffrn_measured_fraction_theta_full 0.999
_diffrn_measured_fraction_theta_max 0.997
_diffrn_measurement_device_type 'Bruker APEX-II CCD'
_diffrn_measurement_method '\f and \w scans'
_diffrn_radiation_type MoK\a
_diffrn_radiation_wavelength 0.7107
_diffrn_reflns_av_R_equivalents 0.0323
_diffrn_reflns_av_unetI/netI 0.0281
_diffrn_reflns_Laue_measured_fraction_full 0.999
_diffrn_reflns_Laue_measured_fraction_max 0.997
_diffrn_reflns_limit_h_max 30
_diffrn_reflns_limit_h_min -29
_diffrn_reflns_limit_k_max 30
_diffrn_reflns_limit_k_min -15
_diffrn_reflns_limit_l_max 16
_diffrn_reflns_limit_l_min -16
_diffrn_reflns_number 39197
_diffrn_reflns_point_group_measured_fraction_full 0.999
_diffrn_reflns_point_group_measured_fraction_max 0.997
_diffrn_reflns_theta_full 25.241
_diffrn_reflns_theta_max 27.682
_diffrn_reflns_theta_min 2.045
_diffrn_standards_number 0
_exptl_absorpt_coefficient_mu 0.141
_exptl_absorpt_correction_T_max 0.7456
_exptl_absorpt_correction_T_min 0.7092
_exptl_absorpt_correction_type none
_exptl_absorpt_process_details
;
SADABS-2016/2 (Bruker,2016/2) was used for absorption correction.
wR2(int) was 0.0518 before and 0.0438 after correction.
The Ratio of minimum to maximum transmission is 0.9512.
The \l/2 correction factor is Not present.
;
_exptl_crystal_colour colourless
_exptl_crystal_colour_primary colourless
_exptl_crystal_density_diffrn 1.084
_exptl_crystal_description columnar
_exptl_crystal_F_000 2270
_exptl_crystal_size_max 0.2
_exptl_crystal_size_mid 0.1
_exptl_crystal_size_min 0.1
_refine_diff_density_max 0.416
_refine_diff_density_min -0.410
_refine_diff_density_rms 0.048
_refine_ls_extinction_method none
_refine_ls_goodness_of_fit_ref 1.030
_refine_ls_hydrogen_treatment mixed
_refine_ls_matrix_type full
_refine_ls_number_parameters 691
_refine_ls_number_reflns 8422
_refine_ls_number_restraints 197
_refine_ls_restrained_S_all 1.062
_refine_ls_R_factor_all 0.0877
_refine_ls_R_factor_gt 0.0595
_refine_ls_shift/su_max 0.046
_refine_ls_shift/su_mean 0.002
_refine_ls_structure_factor_coef Fsqd
_refine_ls_weighting_details 'w=1/[\s^2^(Fo^2^)+(0.0750P)^2^+4.9620P] where P=(Fo^2^+2Fc^2^)/3'
_refine_ls_weighting_scheme calc
_refine_ls_wR_factor_gt 0.1563
_refine_ls_wR_factor_ref 0.1746
_reflns_Friedel_coverage 0.000
_reflns_number_gt 5953
_reflns_number_total 8422
_reflns_threshold_expression 'I > 2\s(I)'
_cod_data_source_file d2ce00598k2.cif
_cod_data_source_block st24
_cod_original_cell_volume 6895.4(19)
_cod_database_code 7244994
_shelx_shelxl_version_number 2016/6
_shelx_space_group_comment
;
The symmetry employed for this shelxl refinement is uniquely defined
by the following loop, which should always be used as a source of
symmetry information in preference to the above space-group names.
They are only intended as comments.
;
_shelx_estimated_absorpt_t_max 0.986
_shelx_estimated_absorpt_t_min 0.972
_olex2_refinement_description
;
1. Fixed Uiso
 At 1.2 times of:
  All C(H,H) groups
 At 1.5 times of:
  All C(H,H,H) groups
2. Restrained distances
 N1-C1A = N1-C1B = N1-C1C = N1-C1D
 1.46 with sigma of 0.02
 C1A-C2A = C2A-C3A = C3A-C4A
 1.53 with sigma of 0.02
 C1A-C3A = C2A-C4A
 2.5 with sigma of 0.02
 N1-C2A = N1-C2B = N1-C2C = N1-C2D
 2.44 with sigma of 0.02
 C1B-C2B = C2B-C3B = C3B-C4B
 1.53 with sigma of 0.02
 C1B-C3B = C2B-C4B
 2.5 with sigma of 0.02
 C1C-C2C = C2C-C3C = C3C-C4C
 1.53 with sigma of 0.02
 C1C-C3C = C2C-C4C
 2.5 with sigma of 0.02
 C1D-C2D = C2D-C3D = C3D-C4D
 1.53 with sigma of 0.02
 C1D-C3D = C2D-C4D
 2.5 with sigma of 0.02
 C1A-C1B = C1A-C1C = C1A-C1D = C1B-C1C = C1B-C1D = C1C-C1D
 2.4 with sigma of 0.02
 N2-C5A = N2-C5B = N2-C5C = N2-C5D
 1.46 with sigma of 0.02
 C5A-C6A = C6A-C7A = C7A-C8A
 1.53 with sigma of 0.02
 C5A-C7A = C6A-C8A
 2.5 with sigma of 0.02
 N2-C6A = N2-C6B = N2-C6C = N2-C6D
 2.44 with sigma of 0.02
 C5B-C6B = C6B-C7B = C7B-C8B
 1.53 with sigma of 0.02
 C5B-C7B = C6B-C8B
 2.5 with sigma of 0.02
 C5C-C6C = C6C-C7C = C7C-C8C
 1.53 with sigma of 0.02
 C5C-C7C = C6C-C8C
 2.5 with sigma of 0.02
 C5D-C6D = C6D-C7D = C7D-C8D
 1.53 with sigma of 0.02
 C5D-C7D = C6D-C8D
 2.5 with sigma of 0.02
 C5A-C5B = C5A-C5C = C5A-C5D = C5B-C5C = C5B-C5D = C5C-C5D
 2.4 with sigma of 0.02
 N22-C5A2 = N22-C5B2 = N22-C5C2 = N22-C5D2
 1.46 with sigma of 0.02
 C5A2-C6A2 = C6A2-C7A2 = C7A2-C8A2
 1.53 with sigma of 0.02
 C5A2-C7A2 = C6A2-C8A2
 2.5 with sigma of 0.02
 N22-C6A2 = N22-C6B2 = N22-C6C2 = N22-C6D2
 2.44 with sigma of 0.02
 C5B2-C6B2 = C6B2-C7B2 = C7B2-C8B2
 1.53 with sigma of 0.02
 C5B2-C7B2 = C6B2-C8B2
 2.5 with sigma of 0.02
 C5C2-C6C2 = C6C2-C7C2 = C7C2-C8C2
 1.53 with sigma of 0.02
 C5C2-C7C2 = C6C2-C8C2
 2.5 with sigma of 0.02
 C5D2-C6D2 = C6D2-C7D2 = C7D2-C8D2
 1.53 with sigma of 0.02
 C5D2-C7D2 = C6D2-C8D2
 2.5 with sigma of 0.02
 C5A2-C5B2 = C5A2-C5C2 = C5A2-C5D2 = C5B2-C5C2 = C5B2-C5D2 = C5C2-C5D2
 2.4 with sigma of 0.02
 C1M-O1M = C1M-O2M
 1.16 with sigma of 0.005
 O1M-O2M
 2.32 with sigma of 0.005
 C1M2-O1M2 = C1M2-O2M2
 1.16 with sigma of 0.005
 O1M2-O2M2
 2.32 with sigma of 0.005
 C1M3-O1M3 = C1M3-O2M3
 1.16 with sigma of 0.005
 O1M3-O2M3
 2.32 with sigma of 0.005
 C1M4-O1M4 = C1M4-O2M4
 1.16 with sigma of 0.005
 O1M4-O2M4
 2.32 with sigma of 0.005
 C1N-O1N = C1N-O2N
 1.16 with sigma of 0.005
 O1N-O2N
 2.32 with sigma of 0.005
 C1N2-O1N2 = C1N2-O2N2
 1.16 with sigma of 0.005
 O1N2-O2N2
 2.32 with sigma of 0.005
 C1N3-O1N3 = C1N3-O2N3
 1.16 with sigma of 0.005
 O1N3-O2N3
 2.32 with sigma of 0.005
 O01-H01A = O01-H01B = O01-H01C
 0.9 with sigma of 0.1
 O03-H03A = O03-H03B = O03-H03C
 0.9 with sigma of 0.1
 O04-H04A = O04-H04B = O04-H04C
 0.9 with sigma of 0.1
 O05-H05A = O05-H05B = O05-H05C
 0.9 with sigma of 0.1
 O06-H06A = O06-H06B = O06-H06C
 0.9 with sigma of 0.1
 O07-H07A = O07-H07B = O07-H07C = O07-H07D
 0.9 with sigma of 0.1
 O08-H08A = O08-H08B = O08-H08C = O08-H08D
 0.9 with sigma of 0.1
 O09-H09A = O09-H09B = O09-H09C = O09-H09D
 0.9 with sigma of 0.1
 O10-H10A = O10-H10B = O10-H10C = O10-H10D
 0.9 with sigma of 0.1
 O11-H11A = O11-H11B = O11-H11C
 0.9 with sigma of 0.1
 O12-H12
 0.9 with sigma of 0.1
 O13-H13A = O13-H13B = O13-H13C = O13-H13D
 0.9 with sigma of 0.1
 O14-H14A = O14-H14B = O14-H14C = O14-H14D
 0.9 with sigma of 0.1
 O15-H15A = O15-H15B = O15-H15C = O15-H15D
 0.9 with sigma of 0.1
 O17-H17A = O17-H17B = O17-H17C
 0.9 with sigma of 0.1
 O18-H18A = O18-H18B = O18-H18C
 0.9 with sigma of 0.1
 O19-H19A = O19-H19B = O19-H19C
 0.9 with sigma of 0.1
 O20-H20A = O20-H20B = O20-H20C = O20-H20D
 0.9 with sigma of 0.1
 O22-H22A = O22-H22B = O22-H22C = O22-H22D
 0.9 with sigma of 0.1
 O23-H23A = O23-H23B
 0.9 with sigma of 0.1
 O24-H24A = O24-H24B
 0.9 with sigma of 0.1
 O25-H25A = O25-H25B
 0.9 with sigma of 0.1
 O1A-H1A
 0.9 with sigma of 0.1
 OCL2-H2
 0.9 with sigma of 0.1
 OCL4-HCLA = OCL4-HCLB
 0.9 with sigma of 0.1
3. Uiso/Uaniso restraints and constraints
Uanis(C1A) = Uanis(C1B) = Uanis(C1C) = Uanis(C1D)
Uanis(C2A) = Uanis(C2B) = Uanis(C2C) = Uanis(C2D)
Uanis(C3A) = Uanis(C3B) = Uanis(C3C) = Uanis(C3D)
Uanis(C4A) = Uanis(C4B) = Uanis(C4C) = Uanis(C4D)
Uiso(N2) = Uiso(N22)
Uiso(C5A) = Uiso(C5B) = Uiso(C5C) = Uiso(C5D) = Uiso(C6A) = Uiso(C6B) =
Uiso(C6C) = Uiso(C6D)
Uiso(C5A) = Uiso(C7A) = Uiso(C7B) = Uiso(C7C) = Uiso(C7D) = Uiso(C8A) =
Uiso(C8B) = Uiso(C8C) = Uiso(C8D)
Uiso(C5A) = Uiso(C5A2) = Uiso(C5B2) = Uiso(C5C2) = Uiso(C5D2) = Uiso(C6A2) =
Uiso(C6B2) = Uiso(C6C2)
Uiso(C5A) = Uiso(C7A2) = Uiso(C7B2) = Uiso(C7C2) = Uiso(C7D2) = Uiso(C8A2) =
Uiso(C8B2) = Uiso(C8C2)
Uiso(C1M) = Uiso(C1M2) = Uiso(C1M3) = Uiso(C1M4)
Uiso(O1M) = Uiso(O1M2) = Uiso(O1M3) = Uiso(O1M4)
Uiso(O2M) = Uiso(O2M2) = Uiso(O2M3) = Uiso(O2M4)
Uiso(C1N) = Uiso(C1N2) = Uiso(C1N3)
Uiso(O1N) = Uiso(O1N2) = Uiso(O1N3)
Uiso(O2N) = Uiso(O2N2) = Uiso(O2N3)
4. Others
 Sof(N22)=Sof(C5A2)=Sof(H5AC)=Sof(H5AD)=Sof(C6A2)=Sof(H6AC)=Sof(H6AD)=
 Sof(C7A2)=Sof(H7AC)=Sof(H7AD)=Sof(C8A2)=Sof(H8AD)=Sof(H8AE)=Sof(H8AF)=
 Sof(C5B2)=Sof(H5BC)=Sof(H5BD)=Sof(C6B2)=Sof(H6BC)=Sof(H6BD)=Sof(C7B2)=
 Sof(H7BC)=Sof(H7BD)=Sof(C8B2)=Sof(H8BD)=Sof(H8BE)=Sof(H8BF)=Sof(C5C2)=
 Sof(H5CC)=Sof(H5CD)=Sof(C6C2)=Sof(H6CC)=Sof(H6CD)=Sof(C7C2)=Sof(H7CC)=
 Sof(H7CD)=Sof(C8C2)=Sof(H8CD)=Sof(H8CE)=Sof(H8CF)=Sof(C5D2)=Sof(H5DC)=
 Sof(H5DD)=Sof(C6D2)=Sof(H6DC)=Sof(H6DD)=Sof(C7D2)=Sof(H7DC)=Sof(H7DD)=
 Sof(C8D2)=Sof(H8DD)=Sof(H8DE)=Sof(H8DF)=0.125*(1-FVAR(2))
 Sof(N2)=Sof(C5A)=Sof(H5AA)=Sof(H5AB)=Sof(C6A)=Sof(H6AA)=Sof(H6AB)=Sof(C7A)=
 Sof(H7AA)=Sof(H7AB)=Sof(C8A)=Sof(H8AA)=Sof(H8AB)=Sof(H8AC)=Sof(C5B)=Sof(H5BA)=
 Sof(H5BB)=Sof(C6B)=Sof(H6BA)=Sof(H6BB)=Sof(C7B)=Sof(H7BA)=Sof(H7BB)=Sof(C8B)=
 Sof(H8BA)=Sof(H8BB)=Sof(H8BC)=Sof(C5C)=Sof(H5CA)=Sof(H5CB)=Sof(C6C)=Sof(H6CA)=
 Sof(H6CB)=Sof(C7C)=Sof(H7CA)=Sof(H7CB)=Sof(C8C)=Sof(H8CA)=Sof(H8CB)=Sof(H8CC)=
 Sof(C5D)=Sof(H5DA)=Sof(H5DB)=Sof(C6D)=Sof(H6DA)=Sof(H6DB)=Sof(C7D)=Sof(H7DA)=
 Sof(H7DB)=Sof(C8D)=Sof(H8DA)=Sof(H8DB)=Sof(H8DC)=0.125*FVAR(2)
 Sof(C1M)=Sof(O1M)=Sof(O2M)=0.5*FVAR(3)
 Sof(C1M2)=Sof(O1M2)=Sof(O2M2)=0.5*FVAR(4)
 Sof(C1M3)=Sof(O1M3)=Sof(O2M3)=0.5*FVAR(5)
 Sof(C1M4)=Sof(O1M4)=Sof(O2M4)=0.5*FVAR(6)
 Sof(C1N)=Sof(O1N)=Sof(O2N)=0.25*FVAR(7)
 Sof(C1N2)=Sof(O1N2)=Sof(O2N2)=0.25*FVAR(8)
 Sof(C1N3)=Sof(O1N3)=Sof(O2N3)=0.25*FVAR(9)
 Sof(OCL2)=0.5*(1-FVAR(10))
 Sof(H2)=0.25*(1-FVAR(10))
 Sof(Cl2)=0.5*FVAR(10)
 Sof(Cl1)=Sof(OCL1)=0.5*FVAR(11)
 Sof(OCL3)=Sof(Cl3)=0.5*FVAR(12)
 Sof(OLL1)=Sof(OLL3)=0.5*FVAR(13)
 Fixed Sof: HCLA(0.25) HCLB(0.25) H01A(0.25) H01B(0.25) H01C(0.25) H03A(0.25)
 H03B(0.25) H03C(0.25) H04A(0.5) H04B(0.5) H04C(0.5) H05A(0.25) H05B(0.25)
 H05C(0.25) H06A(0.25) H06B(0.25) H06C(0.25) H07A(0.5) H07B(0.5) H07C(0.5)
 H07D(0.5) H08A(0.5) H08B(0.5) H08C(0.5) H08D(0.5) H09A(0.5) H09B(0.5)
 H09C(0.5) H09D(0.5) H10A(0.5) H10B(0.5) H10C(0.5) H10D(0.5) H11A(0.5)
 H11B(0.5) H11C(0.5) H12(0.125) H13A(0.5) H13B(0.5) H13C(0.5) H13D(0.5)
 H14A(0.5) H14B(0.5) H14C(0.5) H14D(0.5) H15A(0.5) H15B(0.5) H15C(0.5)
 H15D(0.5) H17A(0.25) H17B(0.25) H17C(0.25) H18A(0.25) H18B(0.25) H18C(0.25)
 H19A(0.5) H19B(0.5) H19C(0.5) H20A(0.5) H20B(0.5) H20C(0.5) H20D(0.5)
 H22A(0.5) H22B(0.5) H22C(0.5) H22D(0.5) H23A(0.25) H23B(0.25) H24A(0.5)
 H24B(0.5) H25A(0.5) H25B(0.5) O1A(0.5) H1A(0.5) O2A(0.5) N1(0.5) C1A(0.5)
 H1AA(0.5) H1AB(0.5) C2A(0.5) H2AA(0.5) H2AB(0.5) C3A(0.5) H3AA(0.5) H3AB(0.5)
 C4A(0.5) H4AA(0.5) H4AB(0.5) H4AC(0.5) C1B(0.5) H1BA(0.5) H1BB(0.5) C2B(0.5)
 H2BA(0.5) H2BB(0.5) C3B(0.5) H3BA(0.5) H3BB(0.5) C4B(0.5) H4BA(0.5) H4BB(0.5)
 H4BC(0.5) C1C(0.5) H1CA(0.5) H1CB(0.5) C2C(0.5) H2CA(0.5) H2CB(0.5) C3C(0.5)
 H3CA(0.5) H3CB(0.5) C4C(0.5) H4CA(0.5) H4CB(0.5) H4CC(0.5) C1D(0.5) H1DA(0.5)
 H1DB(0.5) C2D(0.5) H2DA(0.5) H2DB(0.5) C3D(0.5) H3DA(0.5) H3DB(0.5) C4D(0.5)
 H4DA(0.5) H4DB(0.5) H4DC(0.5) ON2(0.125)
 Fixed Uiso: OCL3(0.04) OLL1(0.04) H2(0.04) HCLA(0.04) HCLB(0.04) H01A(0.04)
 H01B(0.04) H03A(0.04) H03B(0.04) H03C(0.04) H04A(0.04) H04B(0.04) H04C(0.04)
 H05A(0.04) H05B(0.04) H05C(0.04) H06A(0.04) H06B(0.04) H06C(0.04) H07A(0.04)
 H07B(0.04) H07C(0.04) H07D(0.04) H08A(0.04) H08B(0.04) H08C(0.04) H08D(0.04)
 H09A(0.04) H09B(0.04) H09C(0.04) H09D(0.04) H10A(0.04) H10B(0.04) H10C(0.04)
 H10D(0.04) H11A(0.04) H11B(0.04) H11C(0.04) H12(0.04) H13A(0.04) H13B(0.04)
 H13C(0.04) H13D(0.04) H14A(0.04) H14B(0.04) H14C(0.04) H14D(0.04) H15A(0.04)
 H15B(0.04) H15C(0.04) H15D(0.04) H17A(0.04) H17B(0.04) H17C(0.04) H18A(0.04)
 H18B(0.04) H18C(0.04) H19A(0.04) H19B(0.04) H19C(0.04) H20A(0.04) H20B(0.04)
 H20C(0.04) H20D(0.04) H22A(0.04) H22B(0.04) H22C(0.04) H22D(0.04) H23A(0.04)
 H23B(0.04) H24A(0.04) H24B(0.04) H25A(0.04) H25B(0.04) H1A(0.04) C8D2(0.04)
 C1M(0.04) O1M(0.04) O2M(0.04) C1M2(0.04) O1M2(0.04) O2M2(0.04) C1M3(0.04)
 O1M3(0.04) O2M3(0.04) C1M4(0.04) O1M4(0.04) O2M4(0.04) C1N(0.04) O1N(0.04)
 O2N(0.04) C1N2(0.04) O1N2(0.04) O2N2(0.04) C1N3(0.04) O1N3(0.04) O2N3(0.04)
5.a Secondary CH2 refined with riding coordinates:
 C1A(H1AA,H1AB), C2A(H2AA,H2AB), C3A(H3AA,H3AB), C1B(H1BA,H1BB), C2B(H2BA,
 H2BB), C3B(H3BA,H3BB), C1C(H1CA,H1CB), C2C(H2CA,H2CB), C3C(H3CA,H3CB),
 C1D(H1DA,H1DB), C2D(H2DA,H2DB), C3D(H3DA,H3DB), C5A(H5AA,H5AB), C6A(H6AA,H6AB),
  C7A(H7AA,H7AB), C5B(H5BA,H5BB), C6B(H6BA,H6BB), C7B(H7BA,H7BB), C5C(H5CA,
 H5CB), C6C(H6CA,H6CB), C7C(H7CA,H7CB), C5D(H5DA,H5DB), C6D(H6DA,H6DB),
 C7D(H7DA,H7DB), C5A2(H5AC,H5AD), C6A2(H6AC,H6AD), C7A2(H7AC,H7AD), C5B2(H5BC,
 H5BD), C6B2(H6BC,H6BD), C7B2(H7BC,H7BD), C5C2(H5CC,H5CD), C6C2(H6CC,H6CD),
 C7C2(H7CC,H7CD), C5D2(H5DC,H5DD), C6D2(H6DC,H6DD), C7D2(H7DC,H7DD)
5.b Idealised Me refined as rotating group:
 C4A(H4AA,H4AB,H4AC), C4B(H4BA,H4BB,H4BC), C4C(H4CA,H4CB,H4CC), C4D(H4DA,H4DB,
 H4DC), C8A(H8AA,H8AB,H8AC), C8B(H8BA,H8BB,H8BC), C8C(H8CA,H8CB,H8CC), C8D(H8DA,
 H8DB,H8DC), C8A2(H8AD,H8AE,H8AF), C8B2(H8BD,H8BE,H8BF), C8C2(H8CD,H8CE,H8CF),
 C8D2(H8DD,H8DE,H8DF)
;
_olex2_submission_special_instructions 'No special instructions were received'

loop_
_space_group_symop_operation_xyz
'x, y, z'
'-x, -y, z'
'-y, x, z+1/2'
'y, -x, z+1/2'
'-x, -y, -z'
'x, y, -z'
'y, -x, -z-1/2'
'-y, x, -z-1/2'

loop_
_atom_site_label
_atom_site_type_symbol
_atom_site_fract_x
_atom_site_fract_y
_atom_site_fract_z
_atom_site_U_iso_or_equiv
_atom_site_adp_type
_atom_site_occupancy
_atom_site_site_symmetry_order
_atom_site_calc_flag
_atom_site_refinement_flags_posn
_atom_site_refinement_flags_adp
_atom_site_refinement_flags_occupancy
_atom_site_disorder_assembly
_atom_site_disorder_group
Cl1 Cl 0.14496(5) 0.77815(5) 0.000000 0.0315(2) Uiso 0.3602(11) 2 d S T P A 14
OCL1 O 0.03441(18) 0.70813(18) 0.000000 0.0540(10) Uiso 0.3602(11) 2 d S T P A 14
OCL3 O 0.1496(2) 0.7978(2) 0.000000 0.040 Uiso 0.2723(12) 2 d S T P B 15
Cl3 Cl 0.05513(8) 0.70979(7) 0.000000 0.0423(4) Uiso 0.2723(12) 2 d S T P B 15
OLL1 O 0.14294(15) 0.78945(15) 0.000000 0.040 Uiso 0.369(2) 2 d S T P C 16
OLL3 O 0.04475(16) 0.71461(16) 0.000000 0.0466(9) Uiso 0.369(2) 2 d S T P C 16
Cl2 Cl -0.27054(7) 0.68480(7) 0.000000 0.0406(4) Uiso 0.2676(16) 2 d S T P . .
OCL2 O -0.27542(8) 0.69856(8) 0.000000 0.0467(4) Uiso 0.7324(16) 2 d DS T P . .
H2 H -0.269(3) 0.667(2) -0.061(4) 0.040 Uiso 0.1831(4) 1 d D . . . .
OCL4 O -0.41040(6) 0.95998(6) 0.500000 0.0507(3) Uiso 1 2 d DS T P . .
HCLA H -0.3784(13) 0.9544(15) 0.500000 0.040 Uiso 0.5 2 d DS T P . .
HCLB H -0.4332(14) 0.9760(15) 0.500000 0.040 Uiso 0.5 2 d DS T P . .
O01 O -0.22397(5) 0.89612(5) 0.000000 0.0313(3) Uani 1 2 d DS T P . .
H01A H -0.2119(15) 0.8647(13) 0.000000 0.040 Uiso 0.5 2 d DS T P . .
H01B H -0.2057(19) 0.910(2) 0.057(3) 0.040 Uiso 0.25 1 d D . . . .
H01C H -0.2633(19) 0.908(3) 0.000000 0.12(2) Uiso 0.5 2 d DS T P . .
O03 O -0.18714(5) 0.78145(5) 0.000000 0.0326(3) Uani 1 2 d DS T P . .
H03A H -0.2178(14) 0.7497(14) 0.000000 0.040 Uiso 0.5 2 d DS T P . .
H03B H -0.2034(15) 0.8108(14) 0.000000 0.040 Uiso 0.5 2 d DS T P . .
H03C H -0.1701(19) 0.7676(19) 0.055(3) 0.040 Uiso 0.25 1 d D . . . .
O04 O 0.31517(4) 0.81961(3) 0.18347(7) 0.0382(2) Uani 1 1 d D . . . .
H04A H 0.2970(10) 0.8329(10) 0.223(2) 0.040 Uiso 0.5 1 d D . . . .
H04B H 0.3388(10) 0.8382(10) 0.160(2) 0.040 Uiso 0.5 1 d D . . . .
H04C H 0.3015(10) 0.8037(10) 0.123(2) 0.040 Uiso 0.5 1 d D . . . .
O05 O -0.33857(5) 0.92815(5) 0.000000 0.0339(3) Uani 1 2 d DS T P . .
H05A H -0.3667(14) 0.9054(14) 0.000000 0.040 Uiso 0.5 2 d DS T P . .
H05B H -0.3046(13) 0.9185(15) 0.000000 0.040 Uiso 0.5 2 d DS T P . .
H05C H -0.344(2) 0.9470(19) 0.059(3) 0.040 Uiso 0.25 1 d D . . . .
O06 O -0.42306(5) 0.84540(5) 0.000000 0.0323(3) Uani 1 2 d DS T P . .
H06A H -0.3982(14) 0.8668(14) 0.000000 0.040 Uiso 0.5 2 d DS T P . .
H06B H -0.4124(15) 0.8120(13) 0.000000 0.040 Uiso 0.5 2 d DS T P . .
H06C H -0.4441(18) 0.854(2) 0.047(3) 0.040 Uiso 0.25 1 d D . . . .
O07 O -0.45606(3) 0.96103(3) 0.29435(7) 0.0340(2) Uani 1 1 d D . . . .
H07A H -0.4771(9) 0.9853(10) 0.291(2) 0.040 Uiso 0.5 1 d D . . . .
H07B H -0.4303(10) 0.9685(10) 0.260(2) 0.040 Uiso 0.5 1 d D . . . .
H07C H -0.4403(10) 0.9614(10) 0.372(2) 0.040 Uiso 0.5 1 d D . . . .
H07D H -0.4611(11) 0.9363(10) 0.266(2) 0.040 Uiso 0.5 1 d D . . . .
O08 O -0.18548(3) 0.94958(3) 0.18620(7) 0.0359(2) Uani 1 1 d D . . . .
H08A H -0.1631(10) 0.9125(10) 0.249(2) 0.040 Uiso 0.5 1 d D . . . .
H08B H -0.2113(10) 0.9651(10) 0.221(2) 0.040 Uiso 0.5 1 d D . . . .
H08C H -0.2020(10) 0.9302(10) 0.121(2) 0.040 Uiso 0.5 1 d D . . . .
H08D H -0.1554(10) 0.9956(10) 0.142(2) 0.040 Uiso 0.5 1 d D . . . .
O09 O -0.36140(3) 0.99592(3) 0.17867(7) 0.0351(2) Uani 1 1 d D . . . .
H09A H -0.3531(10) 0.9739(10) 0.124(2) 0.040 Uiso 0.5 1 d D . . . .
H09B H -0.3887(10) 0.9798(10) 0.226(2) 0.040 Uiso 0.5 1 d D . . . .
H09C H -0.3317(10) 0.9977(10) 0.212(2) 0.040 Uiso 0.5 1 d D . . . .
H09D H -0.3700(10) 1.0271(10) 0.154(2) 0.040 Uiso 0.5 1 d D . . . .
O10 O -0.49582(3) 0.87185(4) 0.16978(7) 0.0379(2) Uani 1 1 d D . . . .
H10A H -0.4696(10) 0.8667(10) 0.109(2) 0.040 Uiso 0.5 1 d D . . . .
H10B H -0.4832(10) 0.9036(10) 0.206(2) 0.040 Uiso 0.5 1 d D . . . .
H10C H -0.5043(10) 0.8390(10) 0.174(2) 0.040 Uiso 0.5 1 d D . . . .
H10D H -0.5247(10) 0.8880(10) 0.144(2) 0.040 Uiso 0.5 1 d D . . . .
O11 O 0.13481(3) 0.86059(4) 0.18680(7) 0.0384(2) Uani 1 1 d D . . . .
H11A H 0.1652(10) 0.8650(10) 0.208(2) 0.040 Uiso 0.5 1 d D . . . .
H11B H 0.1290(10) 0.9037(10) 0.152(2) 0.040 Uiso 0.5 1 d D . . . .
H11C H 0.1399(10) 0.8340(10) 0.120(2) 0.040 Uiso 0.5 1 d D . . . .
O12 O 0.500000 0.500000 0.250000 0.0295(4) Uani 1 4 d DS T P . .
H12 H 0.493(5) 0.522(2) 0.219(6) 0.040 Uiso 0.125 1 d D . . . .
O13 O -0.12670(3) 0.76611(3) 0.19215(7) 0.0344(2) Uani 1 1 d D . . . .
H13A H -0.1492(10) 0.7391(10) 0.225(2) 0.040 Uiso 0.5 1 d D . . . .
H13B H -0.1480(10) 0.7720(10) 0.123(2) 0.040 Uiso 0.5 1 d D . . . .
H13C H -0.1307(10) 0.8001(10) 0.227(2) 0.040 Uiso 0.5 1 d D . . . .
H13D H -0.0957(10) 0.7581(10) 0.190(2) 0.040 Uiso 0.5 1 d D . . . .
O14 O 0.47428(3) 0.59194(3) 0.11552(7) 0.0316(2) Uani 1 1 d D . . . .
H14A H 0.4758(10) 0.5891(10) 0.0569(19) 0.040 Uiso 0.5 1 d D . . . .
H14B H 0.4991(10) 0.6151(10) 0.132(2) 0.040 Uiso 0.5 1 d D . . . .
H14C H 0.4448(10) 0.6020(10) 0.141(2) 0.040 Uiso 0.5 1 d D . . . .
H14D H 0.4861(11) 0.5518(10) 0.166(2) 0.040 Uiso 0.5 1 d D . . . .
O15 O -0.44777(3) 0.67731(3) 0.17190(7) 0.0356(2) Uani 1 1 d D . . . .
H15A H -0.4287(10) 0.6924(10) 0.120(2) 0.040 Uiso 0.5 1 d D . . . .
H15B H -0.4079(10) 0.6537(10) 0.250(2) 0.040 Uiso 0.5 1 d D . . . .
H15C H -0.4656(10) 0.6980(10) 0.174(2) 0.040 Uiso 0.5 1 d D . . . .
H15D H -0.4661(10) 0.6519(10) 0.158(2) 0.040 Uiso 0.5 1 d D . . . .
O17 O -0.39081(5) 0.73012(5) 0.000000 0.0322(3) Uani 1 2 d DS T P . .
H17A H -0.3565(13) 0.7209(15) 0.000000 0.040 Uiso 0.5 2 d DS T P . .
H17B H -0.4101(18) 0.7151(19) 0.045(3) 0.040 Uiso 0.25 1 d D . . . .
H17C H -0.4020(15) 0.7522(14) 0.000000 0.040 Uiso 0.5 2 d DS T P . .
O18 O 0.73256(6) 0.22665(5) 0.000000 0.0447(4) Uani 1 2 d DS T P . .
H18A H 0.7175(19) 0.2104(19) 0.052(3) 0.040 Uiso 0.25 1 d D . . . .
H18B H 0.7154(15) 0.2555(14) 0.000000 0.040 Uiso 0.5 2 d DS T P . .
H18C H 0.7678(13) 0.2271(15) 0.000000 0.040 Uiso 0.5 2 d DS T P . .
O19 O -0.52451(4) 0.76141(4) 0.21607(10) 0.0550(3) Uani 1 1 d D . . . .
H19A H -0.5167(10) 0.7983(10) 0.192(2) 0.040 Uiso 0.5 1 d D . . . .
H19B H -0.5646(10) 0.7565(10) 0.247(2) 0.040 Uiso 0.5 1 d D . . . .
H19C H -0.4984(10) 0.7338(10) 0.193(2) 0.040 Uiso 0.5 1 d D . . . .
O20 O -0.39389(3) 1.10193(3) 0.11070(7) 0.0363(2) Uani 1 1 d D . . . .
H20A H -0.3721(10) 1.1250(10) 0.133(2) 0.040 Uiso 0.5 1 d D . . . .
H20B H -0.4277(10) 1.1096(10) 0.133(2) 0.040 Uiso 0.5 1 d D . . . .
H20C H -0.3824(10) 1.0667(10) 0.132(2) 0.040 Uiso 0.5 1 d D . . . .
H20D H -0.3953(10) 1.1032(10) 0.0438(17) 0.040 Uiso 0.5 1 d D . . . .
O22 O -0.26534(3) 1.01142(3) 0.30308(7) 0.0369(2) Uani 1 1 d D . . . .
H22A H -0.2728(10) 0.9929(10) 0.375(2) 0.040 Uiso 0.5 1 d D . . . .
H22B H -0.2960(10) 1.0064(10) 0.269(2) 0.040 Uiso 0.5 1 d D . . . .
H22C H -0.2591(10) 1.0444(10) 0.317(2) 0.040 Uiso 0.5 1 d D . . . .
H22D H -0.2437(10) 0.9913(10) 0.276(2) 0.040 Uiso 0.5 1 d D . . . .
O23 O 0.66757(5) 0.32373(5) 0.000000 0.0419(3) Uani 1 2 d DS T P . .
H23A H 0.6536(19) 0.331(2) -0.059(3) 0.040 Uiso 0.25 1 d D . . . .
H23B H 0.6817(15) 0.2940(14) 0.000000 0.040 Uiso 0.5 2 d DS T P . .
O24 O -0.26571(3) 0.63128(4) 0.19469(9) 0.0433(3) Uani 1 1 d D . . . .
H24A H -0.2660(11) 0.6461(10) 0.174(2) 0.040 Uiso 0.5 1 d D . . . .
H24B H -0.2776(10) 0.6344(11) 0.228(2) 0.040 Uiso 0.5 1 d D . . . .
O25 O 0.63019(3) 0.36957(4) -0.19063(7) 0.0389(2) Uani 1 1 d D . . . .
H25A H 0.6428(10) 0.3562(10) -0.143(2) 0.040 Uiso 0.5 1 d D . . . .
H25B H 0.6035(10) 0.3792(10) -0.182(2) 0.040 Uiso 0.5 1 d D . . . .
O1A O 0.09915(8) 0.97184(7) 0.13203(14) 0.0389(4) Uani 0.5 1 d D . . D 20
H1A H 0.1089(10) 0.9473(10) 0.143(2) 0.040 Uiso 0.5 1 d D . . E 20
O2A O -0.14097(8) 1.03880(8) 0.07868(16) 0.0500(5) Uani 0.5 1 d . . . F 21
N1 N 0.79210(5) 0.44387(5) -0.0039(4) 0.0263(3) Uani 0.5 1 d D . . G -1
C1A C 0.82459(9) 0.41407(9) -0.09203(18) 0.0284(3) Uani 0.5 1 d D . . G -1
H1AA H 0.861114 0.402662 -0.063213 0.034 Uiso 0.5 1 calc R . . G -1
H1AB H 0.831789 0.441294 -0.148987 0.034 Uiso 0.5 1 calc R . . G -1
C2A C 0.79688(9) 0.36248(9) -0.14150(19) 0.0322(3) Uani 0.5 1 d D . . G -1
H2AA H 0.760832 0.373259 -0.173220 0.039 Uiso 0.5 1 calc R . . G -1
H2AB H 0.789481 0.334565 -0.085855 0.039 Uiso 0.5 1 calc R . . G -1
C3A C 0.83461(10) 0.33656(10) -0.2272(2) 0.0399(3) Uani 0.5 1 d D . . G -1
H3AA H 0.870325 0.325049 -0.195079 0.048 Uiso 0.5 1 calc R . . G -1
H3AB H 0.842740 0.364800 -0.281910 0.048 Uiso 0.5 1 calc R . . G -1
C4A C 0.80654(12) 0.28551(12) -0.2792(3) 0.0517(4) Uani 0.5 1 d D . . G -1
H4AA H 0.774189 0.297736 -0.320045 0.077 Uiso 0.5 1 calc GR . . G -1
H4AB H 0.794519 0.259453 -0.224314 0.077 Uiso 0.5 1 calc GR . . G -1
H4AC H 0.833140 0.267020 -0.326050 0.077 Uiso 0.5 1 calc GR . . G -1
C1B C 0.77654(9) 0.40413(9) 0.08643(18) 0.0284(3) Uani 0.5 1 d D . . G -1
H1BA H 0.748141 0.377827 0.059804 0.034 Uiso 0.5 1 calc R . . G -1
H1BB H 0.758958 0.426298 0.143149 0.034 Uiso 0.5 1 calc R . . G -1
C2B C 0.82421(9) 0.36999(9) 0.13555(19) 0.0322(3) Uani 0.5 1 d D . . G -1
H2BA H 0.852434 0.395189 0.166352 0.039 Uiso 0.5 1 calc R . . G -1
H2BB H 0.842412 0.346954 0.080820 0.039 Uiso 0.5 1 calc R . . G -1
C3B C 0.79886(10) 0.33182(10) 0.2236(2) 0.0399(3) Uani 0.5 1 d D . . G -1
H3BA H 0.781691 0.355619 0.278352 0.048 Uiso 0.5 1 calc R . . G -1
H3BB H 0.769051 0.308732 0.192213 0.048 Uiso 0.5 1 calc R . . G -1
C4B C 0.84113(12) 0.29399(12) 0.2753(3) 0.0517(4) Uani 0.5 1 d D . . G -1
H4BA H 0.871051 0.316463 0.305902 0.077 Uiso 0.5 1 calc GR . . G -1
H4BB H 0.856688 0.268669 0.222440 0.077 Uiso 0.5 1 calc GR . . G -1
H4BC H 0.823017 0.272352 0.331038 0.077 Uiso 0.5 1 calc GR . . G -1
C1C C 0.73756(8) 0.46669(9) -0.05221(18) 0.0284(3) Uani 0.5 1 d D . . G -1
H1CA H 0.747139 0.487944 -0.116550 0.034 Uiso 0.5 1 calc R . . G -1
H1CB H 0.714443 0.434675 -0.074346 0.034 Uiso 0.5 1 calc R . . G -1
C2C C 0.70195(8) 0.50437(8) 0.01956(17) 0.0322(3) Uani 0.5 1 d D . . G -1
H2CA H 0.722984 0.538486 0.037427 0.039 Uiso 0.5 1 calc R . . G -1
H2CB H 0.693153 0.484576 0.085950 0.039 Uiso 0.5 1 calc R . . G -1
C3C C 0.64678(10) 0.52031(10) -0.03866(19) 0.0399(3) Uani 0.5 1 d D . . G -1
H3CA H 0.655886 0.538677 -0.106367 0.048 Uiso 0.5 1 calc R . . G -1
H3CB H 0.625470 0.486089 -0.054553 0.048 Uiso 0.5 1 calc R . . G -1
C4C C 0.61053(11) 0.55980(11) 0.0289(2) 0.0517(4) Uani 0.5 1 d D . . G -1
H4CA H 0.630570 0.594742 0.040649 0.077 Uiso 0.5 1 calc GR . . G -1
H4CB H 0.602505 0.542200 0.096901 0.077 Uiso 0.5 1 calc GR . . G -1
H4CC H 0.575580 0.567456 -0.008069 0.077 Uiso 0.5 1 calc GR . . G -1
C1D C 0.82861(9) 0.49123(8) 0.04067(17) 0.0284(3) Uani 0.5 1 d D . . G -1
H1DA H 0.809317 0.507045 0.102783 0.034 Uiso 0.5 1 calc R . . G -1
H1DB H 0.863813 0.474626 0.066140 0.034 Uiso 0.5 1 calc R . . G -1
C2D C 0.84339(9) 0.53963(9) -0.03420(17) 0.0322(3) Uani 0.5 1 d D . . G -1
H2DA H 0.808833 0.556657 -0.061749 0.039 Uiso 0.5 1 calc R . . G -1
H2DB H 0.865030 0.525274 -0.094779 0.039 Uiso 0.5 1 calc R . . G -1
C3D C 0.87796(9) 0.58417(9) 0.02510(18) 0.0399(3) Uani 0.5 1 d D . . G -1
H3DA H 0.856742 0.596938 0.087462 0.048 Uiso 0.5 1 calc R . . G -1
H3DB H 0.912891 0.567008 0.050605 0.048 Uiso 0.5 1 calc R . . G -1
C4D C 0.89240(12) 0.63502(11) -0.0443(2) 0.0517(4) Uani 0.5 1 d D . . G -1
H4DA H 0.858011 0.653166 -0.067444 0.077 Uiso 0.5 1 calc GR . . G -1
H4DB H 0.913586 0.622740 -0.106037 0.077 Uiso 0.5 1 calc GR . . G -1
H4DC H 0.914742 0.661394 -0.003362 0.077 Uiso 0.5 1 calc GR . . G -1
N2 N -0.0070(3) 1.0010(3) 0.2317(4) 0.0072(8) Uiso 0.0613(4) 1 d D . . H -2
C5A C -0.0458(3) 1.0355(4) 0.3031(6) 0.0250(5) Uiso 0.0613(4) 1 d D . . H -2
H5AA H -0.024693 1.067596 0.331291 0.030 Uiso 0.0613(4) 1 calc R . . H -2
H5AB H -0.076651 1.050387 0.259770 0.030 Uiso 0.0613(4) 1 calc R . . H -2
C6A C -0.0705(4) 1.0027(5) 0.3961(6) 0.0250(5) Uiso 0.0613(4) 1 d D . . H -2
H6AA H -0.040815 0.981628 0.432574 0.030 Uiso 0.0613(4) 1 calc R . . H -2
H6AB H -0.098580 0.975839 0.370011 0.030 Uiso 0.0613(4) 1 calc R . . H -2
C7A C -0.0985(4) 1.0451(5) 0.4748(7) 0.0250(5) Uiso 0.0613(4) 1 d D . . H -2
H7AA H -0.069724 1.061556 0.521099 0.030 Uiso 0.0613(4) 1 calc R . . H -2
H7AB H -0.116258 1.075568 0.434526 0.030 Uiso 0.0613(4) 1 calc R . . H -2
C8A C -0.1426(4) 1.0152(6) 0.5427(9) 0.0250(5) Uiso 0.0613(4) 1 d D . . H -2
H8AA H -0.162338 1.042540 0.586078 0.038 Uiso 0.0613(4) 1 calc GR . . H -2
H8AB H -0.124339 0.987920 0.588406 0.038 Uiso 0.0613(4) 1 calc GR . . H -2
H8AC H -0.169214 0.996153 0.496559 0.038 Uiso 0.0613(4) 1 calc GR . . H -2
C5B C 0.0286(3) 0.9647(4) 0.3058(7) 0.0250(5) Uiso 0.0613(4) 1 d D . . H -2
H5BA H 0.006842 0.954377 0.369170 0.030 Uiso 0.0613(4) 1 calc R . . H -2
H5BB H 0.040026 0.930143 0.269325 0.030 Uiso 0.0613(4) 1 calc R . . H -2
C6B C 0.0802(3) 0.9984(5) 0.3380(7) 0.0250(5) Uiso 0.0613(4) 1 d D . . H -2
H6BA H 0.068829 1.030620 0.381727 0.030 Uiso 0.0613(4) 1 calc R . . H -2
H6BB H 0.099174 1.012742 0.274279 0.030 Uiso 0.0613(4) 1 calc R . . H -2
C7B C 0.1211(4) 0.9601(5) 0.4025(7) 0.0250(5) Uiso 0.0613(4) 1 d D . . H -2
H7BA H 0.111098 0.920460 0.392638 0.030 Uiso 0.0613(4) 1 calc R . . H -2
H7BB H 0.159817 0.965522 0.377870 0.030 Uiso 0.0613(4) 1 calc R . . H -2
C8B C 0.1161(6) 0.9764(6) 0.5222(6) 0.0250(5) Uiso 0.0613(4) 1 d D . . H -2
H8BA H 0.153179 0.977138 0.554181 0.038 Uiso 0.0613(4) 1 calc GR . . H -2
H8BB H 0.092903 0.949040 0.558853 0.038 Uiso 0.0613(4) 1 calc GR . . H -2
H8BC H 0.099023 1.013302 0.528181 0.038 Uiso 0.0613(4) 1 calc GR . . H -2
C5C C 0.0300(4) 1.0396(3) 0.1762(6) 0.0250(5) Uiso 0.0613(4) 1 d D . . H -2
H5CA H 0.059932 1.017627 0.142514 0.030 Uiso 0.0613(4) 1 calc R . . H -2
H5CB H 0.047725 1.064004 0.229367 0.030 Uiso 0.0613(4) 1 calc R . . H -2
C6C C 0.0036(5) 1.0766(4) 0.0919(7) 0.0250(5) Uiso 0.0613(4) 1 d D . . H -2
H6CA H -0.024842 1.101120 0.123990 0.030 Uiso 0.0613(4) 1 calc R . . H -2
H6CB H -0.014630 1.053443 0.037334 0.030 Uiso 0.0613(4) 1 calc R . . H -2
C7C C 0.0517(5) 1.1127(4) 0.0409(7) 0.0250(5) Uiso 0.0613(4) 1 d D . . H -2
H7CA H 0.063313 1.141854 0.091371 0.030 Uiso 0.0613(4) 1 calc R . . H -2
H7CB H 0.084199 1.088597 0.026689 0.030 Uiso 0.0613(4) 1 calc R . . H -2
C8C C 0.0328(6) 1.1401(5) -0.0622(8) 0.0250(5) Uiso 0.0613(4) 1 d D . . H -2
H8CA H -0.003702 1.157465 -0.051867 0.038 Uiso 0.0613(4) 1 calc GR . . H -2
H8CB H 0.030145 1.111897 -0.117723 0.038 Uiso 0.0613(4) 1 calc GR . . H -2
H8CC H 0.059820 1.168583 -0.083030 0.038 Uiso 0.0613(4) 1 calc GR . . H -2
C5D C -0.0420(4) 0.9625(3) 0.1694(6) 0.0250(5) Uiso 0.0613(4) 1 d D . . H -2
H5DA H -0.069474 0.984705 0.129251 0.030 Uiso 0.0613(4) 1 calc R . . H -2
H5DB H -0.062853 0.938361 0.218612 0.030 Uiso 0.0613(4) 1 calc R . . H -2
C6D C -0.0098(5) 0.9254(4) 0.0916(7) 0.0250(5) Uiso 0.0613(4) 1 d D . . H -2
H6DA H 0.013583 0.898617 0.130933 0.030 Uiso 0.0613(4) 1 calc R . . H -2
H6DB H 0.014822 0.948581 0.047046 0.030 Uiso 0.0613(4) 1 calc R . . H -2
C7D C -0.0527(4) 0.8931(4) 0.0202(7) 0.0250(5) Uiso 0.0613(4) 1 d D . . H -2
H7DA H -0.075977 0.868535 0.064594 0.030 Uiso 0.0613(4) 1 calc R . . H -2
H7DB H -0.077431 0.919972 -0.015878 0.030 Uiso 0.0613(4) 1 calc R . . H -2
C8D C -0.0209(6) 0.8576(5) -0.0634(8) 0.0250(5) Uiso 0.0613(4) 1 d D . . H -2
H8DA H 0.013697 0.843480 -0.032484 0.038 Uiso 0.0613(4) 1 calc GR . . H -2
H8DB H -0.012121 0.880808 -0.124752 0.038 Uiso 0.0613(4) 1 calc GR . . H -2
H8DC H -0.044204 0.826308 -0.085478 0.038 Uiso 0.0613(4) 1 calc GR . . H -2
N22 N -0.0011(3) 1.0030(3) 0.2619(4) 0.0072(8) Uiso 0.0637(4) 1 d D . . H -13
C5A2 C -0.0125(4) 1.0543(3) 0.1917(6) 0.0250(5) Uiso 0.0637(4) 1 d D . . H -13
H5AC H -0.052613 1.055288 0.174269 0.030 Uiso 0.0637(4) 1 calc R . . H -13
H5AD H -0.003838 1.088300 0.232594 0.030 Uiso 0.0637(4) 1 calc R . . H -13
C6A2 C 0.0204(5) 1.0556(4) 0.0901(7) 0.0250(5) Uiso 0.0637(4) 1 d D . . H -13
H6AC H 0.011052 1.022262 0.047959 0.030 Uiso 0.0637(4) 1 calc R . . H -13
H6AD H 0.060571 1.053849 0.107084 0.030 Uiso 0.0637(4) 1 calc R . . H -13
C7A2 C 0.0093(4) 1.1088(4) 0.0216(8) 0.0250(5) Uiso 0.0637(4) 1 d D . . H -13
H7AC H 0.005858 1.098635 -0.053742 0.030 Uiso 0.0637(4) 1 calc R . . H -13
H7AD H -0.025583 1.127153 0.044249 0.030 Uiso 0.0637(4) 1 calc R . . H -13
C8A2 C 0.0595(5) 1.1479(4) 0.0386(12) 0.0250(5) Uiso 0.0637(4) 1 d D . . H -13
H8AD H 0.093981 1.127999 0.022334 0.038 Uiso 0.0637(4) 1 calc GR . . H -13
H8AE H 0.060276 1.160405 0.112110 0.038 Uiso 0.0637(4) 1 calc GR . . H -13
H8AF H 0.056034 1.180270 -0.008031 0.038 Uiso 0.0637(4) 1 calc GR . . H -13
C5B2 C 0.0492(3) 1.0178(4) 0.3278(6) 0.0250(5) Uiso 0.0637(4) 1 d D . . H -13
H5BC H 0.040184 1.050797 0.371269 0.030 Uiso 0.0637(4) 1 calc R . . H -13
H5BD H 0.080054 1.028266 0.279982 0.030 Uiso 0.0637(4) 1 calc R . . H -13
C6B2 C 0.0695(4) 0.9710(5) 0.4011(7) 0.0250(5) Uiso 0.0637(4) 1 d D . . H -13
H6BC H 0.081371 0.938670 0.358315 0.030 Uiso 0.0637(4) 1 calc R . . H -13
H6BD H 0.038538 0.958897 0.447251 0.030 Uiso 0.0637(4) 1 calc R . . H -13
C7B2 C 0.1194(4) 0.9916(5) 0.4707(7) 0.0250(5) Uiso 0.0637(4) 1 d D . . H -13
H7BC H 0.152705 0.997204 0.426045 0.030 Uiso 0.0637(4) 1 calc R . . H -13
H7BD H 0.109872 1.027522 0.504249 0.030 Uiso 0.0637(4) 1 calc R . . H -13
C8B2 C 0.1318(5) 0.9474(5) 0.5567(8) 0.0250(5) Uiso 0.0637(4) 1 d D . . H -13
H8BD H 0.144271 0.912884 0.523064 0.038 Uiso 0.0637(4) 1 calc GR . . H -13
H8BE H 0.097947 0.940152 0.597442 0.038 Uiso 0.0637(4) 1 calc GR . . H -13
H8BF H 0.160978 0.961241 0.603746 0.038 Uiso 0.0637(4) 1 calc GR . . H -13
C5C2 C -0.0519(3) 0.9944(4) 0.3280(6) 0.0250(5) Uiso 0.0637(4) 1 d D . . H -13
H5CC H -0.047902 0.958700 0.366289 0.030 Uiso 0.0637(4) 1 calc R . . H -13
H5CD H -0.084391 0.990750 0.280484 0.030 Uiso 0.0637(4) 1 calc R . . H -13
C6C2 C -0.0643(4) 1.0398(5) 0.4079(7) 0.0250(5) Uiso 0.0637(4) 1 d D . . H -13
H6CC H -0.057771 1.076387 0.374166 0.030 Uiso 0.0637(4) 1 calc R . . H -13
H6CD H -0.037719 1.036333 0.467214 0.030 Uiso 0.0637(4) 1 calc R . . H -13
C7C2 C -0.1242(4) 1.0388(6) 0.4527(7) 0.0250(5) Uiso 0.0637(4) 1 d D . . H -13
H7CC H -0.148478 1.062428 0.408402 0.030 Uiso 0.0637(4) 1 calc R . . H -13
H7CD H -0.138721 1.000322 0.450212 0.030 Uiso 0.0637(4) 1 calc R . . H -13
C8C2 C -0.1257(6) 1.0601(6) 0.5675(7) 0.0250(5) Uiso 0.0637(4) 1 d D . . H -13
H8CD H -0.087903 1.060533 0.596366 0.038 Uiso 0.0637(4) 1 calc GR . . H -13
H8CE H -0.149093 1.035398 0.610135 0.038 Uiso 0.0637(4) 1 calc GR . . H -13
H8CF H -0.141113 1.097800 0.568987 0.038 Uiso 0.0637(4) 1 calc GR . . H -13
C5D2 C 0.0108(4) 0.9537(3) 0.1960(6) 0.0250(5) Uiso 0.0637(4) 1 d D . . H -13
H5DC H 0.017881 0.922281 0.244546 0.030 Uiso 0.0637(4) 1 calc R . . H -13
H5DD H 0.046151 0.961159 0.158537 0.030 Uiso 0.0637(4) 1 calc R . . H -13
C6D2 C -0.0306(5) 0.9334(4) 0.1141(7) 0.022(3) Uiso 0.0637(4) 1 d D . . H -13
H6DC H -0.032526 0.960513 0.055416 0.026 Uiso 0.0637(4) 1 calc R . . H -13
H6DD H -0.068010 0.930820 0.146348 0.026 Uiso 0.0637(4) 1 calc R . . H -13
C7D2 C -0.0131(6) 0.8748(4) 0.0697(7) 0.0250(5) Uiso 0.0637(4) 1 d D . . H -13
H7DC H 0.020550 0.861439 0.106811 0.030 Uiso 0.0637(4) 1 calc R . . H -13
H7DD H -0.043406 0.847608 0.082077 0.030 Uiso 0.0637(4) 1 calc R . . H -13
C8D2 C -0.0013(8) 0.8794(7) -0.0499(7) 0.040 Uiso 0.0637(4) 1 d D . . H -13
H8DD H 0.038307 0.887119 -0.060961 0.060 Uiso 0.0637(4) 1 calc GR . . H -13
H8DE H -0.023483 0.909743 -0.079811 0.060 Uiso 0.0637(4) 1 calc GR . . H -13
H8DF H -0.011169 0.844392 -0.084586 0.060 Uiso 0.0637(4) 1 calc GR . . H -13
ON2 O 0.000000 1.000000 0.250000 0.0364(8) Uiso 0.5 4 d S T P I 3
ODL1 O 0.56650(13) 0.25304(13) 0.000000 0.0474(7) Uiso 0.449(3) 2 d S T P J 4
ClD1 Cl -0.58775(15) 0.78228(15) 0.000000 0.0799(9) Uiso 0.2159(16) 2 d S T P K 5
ClD2 Cl -0.53874(16) 0.70416(16) 0.000000 0.0666(9) Uiso 0.1665(15) 2 d S T P L 14
C1M C 0.7488(2) 0.0689(3) 0.000000 0.040 Uiso 0.215(2) 2 d DS T P M 6
O1M O 0.7318(2) 0.0630(3) -0.08687(19) 0.040 Uiso 0.1073(11) 1 d D . . M 6
O2M O 0.7625(2) 0.0741(3) 0.08923(18) 0.040 Uiso 0.1073(11) 1 d D . . M 6
C1M2 C 0.7475(3) 0.0667(2) 0.000000 0.040 Uiso 0.106(2) 2 d DS T P N 7
O1M2 O 0.7639(3) 0.0442(2) -0.0772(2) 0.040 Uiso 0.0531(11) 1 d D . . N 7
O2M2 O 0.7367(3) 0.0872(2) 0.0825(2) 0.040 Uiso 0.0531(11) 1 d D . . N 7
C1M3 C 0.7479(3) 0.06869(14) 0.000000 0.040 Uiso 0.132(2) 2 d DS T P O 8
O1M3 O 0.7331(3) 0.03169(13) 0.0551(3) 0.040 Uiso 0.0660(11) 1 d D . . O 8
O2M3 O 0.7652(3) 0.10076(14) -0.0630(3) 0.040 Uiso 0.0660(11) 1 d D . . O 8
C1M4 C 0.7475(4) 0.06838(10) 0.000000 0.040 Uiso 0.0529(18) 2 d DS T P P 9
O1M4 O 0.7624(3) 0.11535(10) 0.000000 0.040 Uiso 0.0529(18) 2 d DS T P P 9
O2M4 O 0.7362(4) 0.02044(10) 0.000000 0.040 Uiso 0.0529(18) 2 d DS T P P 9
C1N C -0.500000 1.000000 0.000000 0.040 Uiso 0.226(3) 4 d DS T P Q 10
O1N O -0.45965(11) 0.97149(17) 0.000000 0.040 Uiso 0.1130(14) 2 d DS T P Q 10
O2N O -0.54545(10) 1.0194(2) 0.000000 0.040 Uiso 0.1130(14) 2 d DS T P Q 10
C1N2 C -0.500000 1.000000 0.000000 0.040 Uiso 0.126(3) 4 d DS T P R 11
O1N2 O -0.53292(14) 1.02774(18) 0.0458(4) 0.040 Uiso 0.0316(8) 1 d D . . R 11
O2N2 O -0.46143(13) 0.9787(2) -0.0422(4) 0.040 Uiso 0.0316(8) 1 d D . . R 11
C1N3 C -0.500000 1.000000 0.000000 0.040 Uiso 0.164(3) 4 d DS T P S 12
O1N3 O -0.54586(10) 1.0059(6) -0.0327(6) 0.040 Uiso 0.0411(8) 1 d D . . S 12
O2N3 O -0.45198(10) 0.9943(6) 0.0186(7) 0.040 Uiso 0.0411(8) 1 d D . . S 12

loop_
_atom_site_aniso_label
_atom_site_aniso_U_11
_atom_site_aniso_U_22
_atom_site_aniso_U_33
_atom_site_aniso_U_23
_atom_site_aniso_U_13
_atom_site_aniso_U_12
O01 0.0318(5) 0.0312(5) 0.0309(5) 0.000 0.000 0.0023(5)
O03 0.0336(5) 0.0306(5) 0.0336(6) 0.000 0.000 0.0036(5)
O04 0.0372(4) 0.0344(4) 0.0430(5) -0.0019(4) 0.0075(4) 0.0000(3)
O05 0.0299(5) 0.0323(5) 0.0396(6) 0.000 0.000 0.0008(5)
O06 0.0311(5) 0.0294(5) 0.0365(6) 0.000 0.000 -0.0015(5)
O07 0.0309(4) 0.0313(4) 0.0397(4) -0.0002(4) -0.0002(4) 0.0007(3)
O08 0.0392(4) 0.0341(4) 0.0345(4) -0.0034(4) -0.0006(4) 0.0026(3)
O09 0.0329(4) 0.0304(4) 0.0421(5) -0.0005(4) -0.0001(4) 0.0004(3)
O10 0.0356(4) 0.0368(4) 0.0412(5) -0.0012(4) 0.0017(4) -0.0004(4)
O11 0.0366(4) 0.0367(4) 0.0421(5) 0.0014(4) -0.0016(4) -0.0038(4)
O12 0.0278(4) 0.0278(4) 0.0329(8) 0.000 0.000 0.000
O13 0.0283(4) 0.0322(4) 0.0428(4) 0.0004(4) -0.0019(4) -0.0003(3)
O14 0.0267(3) 0.0337(4) 0.0344(4) 0.0022(3) 0.0023(3) 0.0009(3)
O15 0.0330(4) 0.0320(4) 0.0418(4) 0.0002(4) -0.0001(4) -0.0005(3)
O17 0.0339(6) 0.0261(5) 0.0367(6) 0.000 0.000 0.0029(5)
O18 0.0529(7) 0.0422(7) 0.0389(6) 0.000 0.000 0.0113(6)
O19 0.0490(5) 0.0361(4) 0.0799(7) -0.0059(5) 0.0039(5) 0.0029(4)
O20 0.0356(4) 0.0313(4) 0.0421(4) 0.0003(4) -0.0021(4) 0.0008(3)
O22 0.0321(4) 0.0303(4) 0.0484(5) -0.0035(4) -0.0006(4) 0.0000(3)
O23 0.0423(6) 0.0408(6) 0.0427(7) 0.000 0.000 0.0053(6)
O24 0.0258(4) 0.0321(4) 0.0721(6) 0.0102(4) -0.0004(4) -0.0013(3)
O25 0.0333(4) 0.0395(4) 0.0440(5) 0.0085(4) 0.0037(4) 0.0070(4)
O1A 0.0485(9) 0.0260(7) 0.0423(9) 0.0033(7) -0.0028(8) -0.0022(7)
O2A 0.0552(11) 0.0425(9) 0.0521(11) 0.0004(9) -0.0033(10) -0.0048(9)
N1 0.0210(6) 0.0251(6) 0.0328(7) 0.011(2) -0.007(2) -0.0004(5)
C1A 0.0241(4) 0.0283(5) 0.0326(5) -0.0028(4) -0.0012(4) -0.0015(4)
C2A 0.0298(5) 0.0315(5) 0.0353(6) -0.0021(5) -0.0001(4) 0.0011(5)
C3A 0.0362(6) 0.0405(6) 0.0430(7) -0.0029(5) 0.0009(5) -0.0011(5)
C4A 0.0489(8) 0.0481(7) 0.0580(8) -0.0001(7) -0.0040(6) 0.0030(7)
C1B 0.0241(4) 0.0283(5) 0.0326(5) -0.0028(4) -0.0012(4) -0.0015(4)
C2B 0.0298(5) 0.0315(5) 0.0353(6) -0.0021(5) -0.0001(4) 0.0011(5)
C3B 0.0362(6) 0.0405(6) 0.0430(7) -0.0029(5) 0.0009(5) -0.0011(5)
C4B 0.0489(8) 0.0481(7) 0.0580(8) -0.0001(7) -0.0040(6) 0.0030(7)
C1C 0.0241(4) 0.0283(5) 0.0326(5) -0.0028(4) -0.0012(4) -0.0015(4)
C2C 0.0298(5) 0.0315(5) 0.0353(6) -0.0021(5) -0.0001(4) 0.0011(5)
C3C 0.0362(6) 0.0405(6) 0.0430(7) -0.0029(5) 0.0009(5) -0.0011(5)
C4C 0.0489(8) 0.0481(7) 0.0580(8) -0.0001(7) -0.0040(6) 0.0030(7)
C1D 0.0241(4) 0.0283(5) 0.0326(5) -0.0028(4) -0.0012(4) -0.0015(4)
C2D 0.0298(5) 0.0315(5) 0.0353(6) -0.0021(5) -0.0001(4) 0.0011(5)
C3D 0.0362(6) 0.0405(6) 0.0430(7) -0.0029(5) 0.0009(5) -0.0011(5)
C4D 0.0489(8) 0.0481(7) 0.0580(8) -0.0001(7) -0.0040(6) 0.0030(7)

loop_
_atom_type_symbol
_atom_type_description
_atom_type_scat_dispersion_real
_atom_type_scat_dispersion_imag
_atom_type_scat_source
C C 0.0033 0.0016 'International Tables Vol C Tables 4.2.6.8 and 6.1.1.4'
H H 0.0000 0.0000 'International Tables Vol C Tables 4.2.6.8 and 6.1.1.4'
N N 0.0061 0.0033 'International Tables Vol C Tables 4.2.6.8 and 6.1.1.4'
O O 0.0106 0.0060 'International Tables Vol C Tables 4.2.6.8 and 6.1.1.4'
Cl Cl 0.1484 0.1585 'International Tables Vol C Tables 4.2.6.8 and 6.1.1.4'

loop_
_geom_angle_atom_site_label_1
_geom_angle_atom_site_label_2
_geom_angle_atom_site_label_3
_geom_angle
_geom_angle_site_symmetry_1
_geom_angle_site_symmetry_3
_geom_angle_publ_flag
C1A N1 C1C 107.9(3) . . ?
C1A N1 C1D 108.67(16) . . ?
C1B N1 C1A 112.02(14) . . ?
C1B N1 C1C 108.00(16) . . ?
C1B N1 C1D 108.9(3) . . ?
C1D N1 C1C 111.40(13) . . ?
N1 C1A C2A 116.77(17) . . ?
C1A C2A C3A 110.90(19) . . ?
C2A C3A C4A 111.3(2) . . ?
N1 C1B C2B 116.81(17) . . ?
C1B C2B C3B 108.08(18) . . ?
C4B C3B C2B 113.5(2) . . ?
C2C C1C N1 116.4(2) . . ?
C1C C2C C3C 109.61(18) . . ?
C4C C3C C2C 111.48(19) . . ?
C2D C1D N1 117.5(2) . . ?
C1D C2D C3D 110.24(17) . . ?
C4D C3D C2D 112.99(19) . . ?
C5A N2 C5B 106.4(5) . . ?
C5C N2 C5A 107.9(7) . . ?
C5C N2 C5B 108.3(6) . . ?
C5C N2 C5D 119.0(6) . . ?
C5D N2 C5A 107.8(6) . . ?
C5D N2 C5B 106.8(6) . . ?
C6A C5A N2 114.0(7) . . ?
C5A C6A C7A 108.5(8) . . ?
C8A C7A C6A 110.2(9) . . ?
C6B C5B N2 108.1(7) . . ?
C5B C6B C7B 109.4(8) . . ?
C8B C7B C6B 107.8(9) . . ?
N2 C5C C6C 116.9(7) . . ?
C5C C6C C7C 107.5(8) . . ?
C8C C7C C6C 111.6(9) . . ?
N2 C5D C6D 114.8(7) . . ?
C5D C6D C7D 109.0(8) . . ?
C8D C7D C6D 109.8(9) . . ?
C5B2 N22 C5A2 105.8(7) . . ?
C5C2 N22 C5A2 106.8(7) . . ?
C5C2 N22 C5B2 112.1(5) . . ?
C5D2 N22 C5A2 110.3(5) . . ?
C5D2 N22 C5B2 110.3(7) . . ?
C5D2 N22 C5C2 111.4(7) . . ?
C6A2 C5A2 N22 114.5(7) . . ?
C5A2 C6A2 C7A2 113.5(8) . . ?
C8A2 C7A2 C6A2 106.6(8) . . ?
N22 C5B2 C6B2 114.5(7) . . ?
C5B2 C6B2 C7B2 110.5(8) . . ?
C8B2 C7B2 C6B2 109.0(9) . . ?
N22 C5C2 C6C2 115.7(7) . . ?
C5C2 C6C2 C7C2 114.5(8) . . ?
C8C2 C7C2 C6C2 111.3(9) . . ?
N22 C5D2 C6D2 121.2(8) . . ?
C5D2 C6D2 C7D2 110.9(8) . . ?
C8D2 C7D2 C6D2 109.5(9) . . ?
O1M C1M O2M 175.9(6) . . ?
O1M C1M O2M 38.7(4) 6 . ?
O2M O1M C1M 70.8(4) 6 . ?
O1M O2M C1M 70.5(4) 6 . ?
O1M2 C1M2 O1M2 111.4(6) 6 . ?
O1M2 C1M2 O2M2 172.4(7) . . ?
O1M2 C1M2 O2M2 62.2(4) 6 . ?
O1M3 C1M3 O1M3 72.2(5) 6 . ?
O1M3 C1M3 O2M3 171.9(5) . . ?
O1M3 C1M3 O2M3 101.4(3) 6 . ?
O2M4 C1M4 O1M4 175.8(9) . . ?
O1N C1N O2N 167.9(3) . . ?
O1N C1N O2N 12.1(3) 5_475 . ?
O2N C1N O2N 180.0 5_475 . ?
O2N O1N C1N 84.1(10) 5_475 . ?
O1N O2N C1N 83.8(9) 5_475 . ?
O1N2 C1N2 O1N2 58.6(5) 6 . ?
O1N2 C1N2 O1N2 121.4(5) 2_475 . ?
O1N2 C1N2 O1N2 180.0 5_475 . ?
O1N2 C1N2 O2N2 57.1(4) 2_475 . ?
O1N2 C1N2 O2N2 169.8(3) . . ?
O1N2 C1N2 O2N2 10.2(3) 5_475 . ?
O1N2 C1N2 O2N2 122.9(4) 6 . ?
O1N2 O1N2 C1N2 60.7(2) 6 . ?
O2N2 O1N2 C1N2 61.4(3) 2_475 . ?
O2N2 O1N2 C1N2 85.0(14) 5_475 . ?
O1N2 O2N2 C1N2 84.8(13) 5_475 . ?
O1N2 O2N2 C1N2 61.4(3) 2_475 . ?
O2N2 O2N2 C1N2 63.2(3) 6 . ?
O2N3 C1N3 O1N3 148.1(5) 6 . ?
O2N3 C1N3 O1N3 171.0(6) . . ?
O2N3 C1N3 O1N3 31.9(5) 2_475 . ?
O2N3 C1N3 O1N3 9.0(6) 5_475 . ?
O2N3 C1N3 O2N3 157.1(9) 5_475 6 ?
O2N3 C1N3 O2N3 157.1(9) 2_475 . ?
O2N3 C1N3 O2N3 180.0 5_475 . ?
O2N3 C1N3 O2N3 22.9(9) 6 . ?
O1N3 O1N3 C1N3 69.6(3) 6 . ?
O2N3 O1N3 C1N3 85.5(16) 5_475 . ?
O2N3 O1N3 C1N3 74.0(5) 2_475 . ?
O1N3 O2N3 C1N3 74.1(5) 2_475 . ?
O1N3 O2N3 C1N3 85.6(13) 5_475 . ?
O1N3 O2N3 O2N3 163.7(19) 5_475 6 ?
O2N3 O2N3 C1N3 78.5(4) 6 . ?

loop_
_geom_bond_atom_site_label_1
_geom_bond_atom_site_label_2
_geom_bond_distance
_geom_bond_site_symmetry_2
_geom_bond_publ_flag
N1 C1A 1.509(4) . ?
N1 C1B 1.507(4) . ?
N1 C1C 1.517(3) . ?
N1 C1D 1.514(3) . ?
C1A C2A 1.510(3) . ?
C2A C3A 1.516(3) . ?
C3A C4A 1.517(4) . ?
C1B C2B 1.510(3) . ?
C2B C3B 1.537(3) . ?
C3B C4B 1.483(4) . ?
C1C C2C 1.512(3) . ?
C2C C3C 1.534(3) . ?
C3C C4C 1.516(3) . ?
C1D C2D 1.512(3) . ?
C2D C3D 1.519(3) . ?
C3D C4D 1.515(3) . ?
N2 C5A 1.512(9) . ?
N2 C5B 1.511(9) . ?
N2 C5C 1.436(9) . ?
N2 C5D 1.448(9) . ?
C5A C6A 1.508(11) . ?
C6A C7A 1.546(12) . ?
C7A C8A 1.512(12) . ?
C5B C6B 1.506(11) . ?
C6B C7B 1.547(12) . ?
C7B C8B 1.541(11) . ?
C5C C6C 1.498(11) . ?
C6C C7C 1.552(12) . ?
C7C C8C 1.503(12) . ?
C5D C6D 1.508(11) . ?
C6D C7D 1.545(12) . ?
C7D C8D 1.530(12) . ?
N22 C5A2 1.515(9) . ?
N22 C5B2 1.483(9) . ?
N22 C5C2 1.466(9) . ?
N22 C5D2 1.448(9) . ?
C5A2 C6A2 1.482(11) . ?
C6A2 C7A2 1.535(11) . ?
C7A2 C8A2 1.515(12) . ?
C5B2 C6B2 1.507(11) . ?
C6B2 C7B2 1.538(11) . ?
C7B2 C8B2 1.520(12) . ?
C5C2 C6C2 1.489(11) . ?
C6C2 C7C2 1.517(11) . ?
C7C2 C8C2 1.512(11) . ?
C5D2 C6D2 1.488(11) . ?
C6D2 C7D2 1.543(11) . ?
C7D2 C8D2 1.516(11) . ?
C1M O1M 1.159(3) . ?
C1M O1M 1.159(3) 6 ?
C1M O2M 1.161(3) 6 ?
C1M O2M 1.161(3) . ?
O1M O2M 0.768(7) 6 ?
C1M2 O1M2 1.162(4) . ?
C1M2 O1M2 1.162(4) 6 ?
C1M2 O2M2 1.162(3) . ?
C1M2 O2M2 1.162(3) 6 ?
O1M2 O2M2 1.200(7) 6 ?
C1M3 O1M3 1.162(3) 6 ?
C1M3 O1M3 1.162(3) . ?
C1M3 O2M3 1.162(3) . ?
C1M3 O2M3 1.162(3) 6 ?
O1M3 O1M3 1.368(7) 6 ?
O1M3 O2M3 1.798(5) 6 ?
O2M3 O2M3 1.565(7) 6 ?
C1M4 O1M4 1.161(3) . ?
C1M4 O2M4 1.161(3) . ?
C1N O1N 1.164(3) . ?
C1N O1N 1.164(3) 5_475 ?
C1N O2N 1.164(3) 5_475 ?
C1N O2N 1.164(3) . ?
O1N O2N 0.245(6) 5_475 ?
C1N2 O1N2 1.163(3) 6 ?
C1N2 O1N2 1.163(3) 5_475 ?
C1N2 O1N2 1.163(3) 2_475 ?
C1N2 O1N2 1.163(3) . ?
C1N2 O2N2 1.163(3) . ?
C1N2 O2N2 1.163(3) 5_475 ?
C1N2 O2N2 1.163(3) 2_475 ?
C1N2 O2N2 1.163(3) 6 ?
O1N2 O1N2 1.139(10) 6 ?
O1N2 O2N2 0.207(6) 5_475 ?
O1N2 O2N2 1.112(7) 2_475 ?
O2N2 O2N2 1.049(10) 6 ?
C1N3 O1N3 1.162(3) . ?
C1N3 O1N3 1.162(3) 6 ?
C1N3 O1N3 1.162(3) 2_475 ?
C1N3 O1N3 1.162(3) 5_475 ?
C1N3 O2N3 1.162(3) 5_475 ?
C1N3 O2N3 1.162(3) . ?
C1N3 O2N3 1.162(3) 6 ?
C1N3 O2N3 1.162(3) 2_475 ?
O1N3 O1N3 0.812(14) 6 ?
O1N3 O2N3 0.182(11) 5_475 ?
O1N3 O2N3 0.639(11) 2_475 ?
O2N3 O2N3 0.462(18) 6 ?

loop_
_geom_torsion_atom_site_label_1
_geom_torsion_atom_site_label_2
_geom_torsion_atom_site_label_3
_geom_torsion_atom_site_label_4
_geom_torsion
_geom_torsion_site_symmetry_1
_geom_torsion_site_symmetry_2
_geom_torsion_site_symmetry_3
_geom_torsion_site_symmetry_4
_geom_torsion_publ_flag
N1 C1A C2A C3A -179.1(2) . . . . ?
N1 C1B C2B C3B -178.8(2) . . . . ?
N1 C1C C2C C3C -176.19(17) . . . . ?
N1 C1D C2D C3D 177.65(17) . . . . ?
C1A N1 C1B C2B 52.8(3) . . . . ?
C1A N1 C1C C2C -172.76(16) . . . . ?
C1A N1 C1D C2D 64.6(2) . . . . ?
C1A C2A C3A C4A -178.7(2) . . . . ?
C1B N1 C1A C2A 55.3(3) . . . . ?
C1B N1 C1C C2C 66.0(2) . . . . ?
C1B N1 C1D C2D -173.12(17) . . . . ?
C1B C2B C3B C4B 177.5(2) . . . . ?
C1C N1 C1A C2A -63.4(2) . . . . ?
C1C N1 C1B C2B 171.4(2) . . . . ?
C1C N1 C1D C2D -54.1(3) . . . . ?
C1C C2C C3C C4C -178.06(18) . . . . ?
C1D N1 C1A C2A 175.7(2) . . . . ?
C1D N1 C1B C2B -67.4(2) . . . . ?
C1D N1 C1C C2C -53.6(3) . . . . ?
C1D C2D C3D C4D -177.86(19) . . . . ?
N2 C5A C6A C7A 168.2(7) . . . . ?
N2 C5B C6B C7B -173.1(7) . . . . ?
N2 C5C C6C C7C -178.0(7) . . . . ?
N2 C5D C6D C7D -172.1(7) . . . . ?
C5A N2 C5B C6B -87.5(8) . . . . ?
C5A N2 C5C C6C -69.8(9) . . . . ?
C5A N2 C5D C6D 178.8(7) . . . . ?
C5A C6A C7A C8A 157.5(8) . . . . ?
C5B N2 C5A C6A -41.3(9) . . . . ?
C5B N2 C5C C6C 175.4(7) . . . . ?
C5B N2 C5D C6D -67.2(8) . . . . ?
C5B C6B C7B C8B -104.5(10) . . . . ?
C5C N2 C5A C6A -157.4(7) . . . . ?
C5C N2 C5B C6B 28.3(9) . . . . ?
C5C N2 C5D C6D 55.6(10) . . . . ?
C5C C6C C7C C8C 165.6(9) . . . . ?
C5D N2 C5A C6A 72.9(8) . . . . ?
C5D N2 C5B C6B 157.5(7) . . . . ?
C5D N2 C5C C6C 53.3(10) . . . . ?
C5D C6D C7D C8D 176.9(8) . . . . ?
N22 C5A2 C6A2 C7A2 -178.6(8) . . . . ?
N22 C5B2 C6B2 C7B2 -176.6(7) . . . . ?
N22 C5C2 C6C2 C7C2 163.8(8) . . . . ?
N22 C5D2 C6D2 C7D2 -169.7(8) . . . . ?
C5A2 N22 C5B2 C6B2 -177.6(7) . . . . ?
C5A2 N22 C5C2 C6C2 -66.1(9) . . . . ?
C5A2 N22 C5D2 C6D2 -57.3(11) . . . . ?
C5A2 C6A2 C7A2 C8A2 102.4(11) . . . . ?
C5B2 N22 C5A2 C6A2 85.7(9) . . . . ?
C5B2 N22 C5C2 C6C2 49.3(10) . . . . ?
C5B2 N22 C5D2 C6D2 -173.8(7) . . . . ?
C5B2 C6B2 C7B2 C8B2 170.1(8) . . . . ?
C5C2 N22 C5A2 C6A2 -154.7(8) . . . . ?
C5C2 N22 C5B2 C6B2 66.4(10) . . . . ?
C5C2 N22 C5D2 C6D2 61.1(10) . . . . ?
C5C2 C6C2 C7C2 C8C2 148.3(10) . . . . ?
C5D2 N22 C5A2 C6A2 -33.5(11) . . . . ?
C5D2 N22 C5B2 C6B2 -58.3(9) . . . . ?
C5D2 N22 C5C2 C6C2 173.4(7) . . . . ?
C5D2 C6D2 C7D2 C8D2 -117.5(12) . . . . ?
O1M C1M O1M O2M 179.2(13) 6 . . 6 ?
O2M C1M O2M O1M 179.0(17) 6 . . 6 ?
O1M2 C1M2 O1M2 O2M2 -175.5(9) 6 . . 6 ?
O2M2 C1M2 O2M2 O1M2 -174.6(11) 6 . . 6 ?
O1M3 C1M3 O1M3 O2M3 175.0(7) 6 . . 6 ?
O1M3 C1M3 O2M3 O2M3 -174.5(8) 6 . . 6 ?
O2M3 C1M3 O1M3 O1M3 -175.0(7) 6 . . 6 ?
O2M3 C1M3 O2M3 O1M3 174.5(8) 6 . . 6 ?
O1N C1N O2N O1N 180.0 . . . 5_475 ?
O2N C1N O1N O2N 180.0 . . . 5_475 ?
O1N2 C1N2 O1N2 O1N2 180.000(1) 2_475 . . 6 ?
O1N2 C1N2 O1N2 O2N2 -102(2) 2_475 . . 5_475 ?
O1N2 C1N2 O1N2 O2N2 -168.1(4) 2_475 . . 2_475 ?
O1N2 C1N2 O1N2 O2N2 78(2) 6 . . 5_475 ?
O1N2 C1N2 O1N2 O2N2 11.9(4) 6 . . 2_475 ?
O1N2 C1N2 O2N2 O1N2 -85(2) 6 . . 5_475 ?
O1N2 C1N2 O2N2 O1N2 180.000(2) 6 . . 2_475 ?
O1N2 C1N2 O2N2 O1N2 -95(2) 5_475 . . 2_475 ?
O1N2 C1N2 O2N2 O1N2 95(2) 2_475 . . 5_475 ?
O1N2 C1N2 O2N2 O1N2 -179.986(5) . . . 5_475 ?
O1N2 C1N2 O2N2 O1N2 85(2) . . . 2_475 ?
O1N2 C1N2 O2N2 O2N2 168.4(4) 6 . . 6 ?
O1N2 C1N2 O2N2 O2N2 73(2) . . . 6 ?
O1N2 C1N2 O2N2 O2N2 -11.6(4) 2_475 . . 6 ?
O1N2 C1N2 O2N2 O2N2 -107(2) 5_475 . . 6 ?
O2N2 C1N2 O1N2 O1N2 168.1(4) 6 . . 6 ?
O2N2 C1N2 O1N2 O1N2 101(2) . . . 6 ?
O2N2 C1N2 O1N2 O1N2 -78(2) 5_475 . . 6 ?
O2N2 C1N2 O1N2 O1N2 -11.9(4) 2_475 . . 6 ?
O2N2 C1N2 O1N2 O2N2 -113(2) 6 . . 5_475 ?
O2N2 C1N2 O1N2 O2N2 179.984(4) . . . 5_475 ?
O2N2 C1N2 O1N2 O2N2 113(2) . . . 2_475 ?
O2N2 C1N2 O1N2 O2N2 180.000(2) 6 . . 2_475 ?
O2N2 C1N2 O1N2 O2N2 -67(2) 5_475 . . 2_475 ?
O2N2 C1N2 O1N2 O2N2 67(2) 2_475 . . 5_475 ?
O2N2 C1N2 O2N2 O1N2 107(2) 6 . . 5_475 ?
O2N2 C1N2 O2N2 O1N2 11.6(4) 6 . . 2_475 ?
O2N2 C1N2 O2N2 O1N2 -73(2) 2_475 . . 5_475 ?
O2N2 C1N2 O2N2 O1N2 -168.4(4) 2_475 . . 2_475 ?
O2N2 C1N2 O2N2 O2N2 180.000(1) 2_475 . . 6 ?
O1N3 C1N3 O1N3 O1N3 180.000(1) 2_475 . . 6 ?
O1N3 C1N3 O1N3 O2N3 -1(2) 6 . . 2_475 ?
O1N3 C1N3 O1N3 O2N3 -4(7) 6 . . 5_475 ?
O1N3 C1N3 O1N3 O2N3 176(7) 2_475 . . 5_475 ?
O1N3 C1N3 O1N3 O2N3 179(2) 2_475 . . 2_475 ?
O1N3 C1N3 O2N3 O1N3 180.000(1) 6 . . 2_475 ?
O1N3 C1N3 O2N3 O1N3 4(8) 6 . . 5_475 ?
O1N3 C1N3 O2N3 O1N3 -176(8) 2_475 . . 5_475 ?
O1N3 C1N3 O2N3 O1N3 176(8) 5_475 . . 2_475 ?
O1N3 C1N3 O2N3 O2N3 1.0(19) 2_475 . . 6 ?
O1N3 C1N3 O2N3 O2N3 -179.0(19) 6 . . 6 ?
O1N3 C1N3 O2N3 O2N3 177(6) 5_475 . . 6 ?
O2N3 C1N3 O1N3 O1N3 4(7) 5_475 . . 6 ?
O2N3 C1N3 O1N3 O1N3 -179(2) 6 . . 6 ?
O2N3 C1N3 O1N3 O1N3 1(2) 2_475 . . 6 ?
O2N3 C1N3 O1N3 O2N3 180.000(1) 6 . . 2_475 ?
O2N3 C1N3 O1N3 O2N3 -2(5) 2_475 . . 5_475 ?
O2N3 C1N3 O1N3 O2N3 178(5) 6 . . 5_475 ?
O2N3 C1N3 O1N3 O2N3 2(5) 5_475 . . 2_475 ?
O2N3 C1N3 O2N3 O1N3 -1.0(19) 6 . . 2_475 ?
O2N3 C1N3 O2N3 O1N3 -177(6) 6 . . 5_475 ?
O2N3 C1N3 O2N3 O1N3 3(6) 2_475 . . 5_475 ?
O2N3 C1N3 O2N3 O1N3 179.0(19) 2_475 . . 2_475 ?
O2N3 C1N3 O2N3 O2N3 180.000(2) 2_475 . . 6 ?
